data_2010764
loop_
_publ_author_name
'Yang Farina, A. Aziz'
'Othman, Abdul Hamid'
'Baba, Ibrahim'
'Sivakumar, K.'
'Fun, Hoong-Kun'
'Ng, Seik Weng'

_publ_section_title
;
 Bis[<i>N</i>,<i>N</i>-bis(2-hydroxyethyl)dithiocarbamato]dimethyltin(IV)
;
_journal_issue 3
_journal_name_full 'Acta Crystallographica Section C'
_journal_page_first e84
_journal_page_last e85
_journal_paper_doi 10.1107/S0108270100002407
_journal_volume 56
_journal_year 2000
_chemical_formula_iupac '[Sn (C H3)2 (C5 H10 N O2 S2)2]'
_chemical_formula_moiety 'C12 H26 N2 O4 S4 Sn'
_chemical_formula_sum 'C12 H26 N2 O4 S4 Sn'
_chemical_formula_weight 509.28
_chemical_name_systematic
;
Bis[(bis-2-hydroxyethyl)dithiocarbamato]dimethyltin(IV)
;
_space_group_IT_number 62
_symmetry_cell_setting orthorhombic
_symmetry_space_group_name_Hall '-P 2ac 2n'
_symmetry_space_group_name_H-M 'P n m a'
_audit_creation_method SHELXL-97
_cell_angle_alpha 90.00
_cell_angle_beta 90.00
_cell_angle_gamma 90.00
_cell_formula_units_Z 4
_cell_length_a 7.2510(10)
_cell_length_b 28.761(3)
_cell_length_c 9.6350(10)
_cell_measurement_reflns_used 46
_cell_measurement_temperature 298(2)
_cell_measurement_theta_max 12.5
_cell_measurement_theta_min 5.4
_cell_volume 2009.3(4)
_computing_cell_refinement XSCANS
_computing_data_collection 'XSCANS (Siemens, 1994)'
_computing_data_reduction XSCANS
_computing_publication_material SHELXL97
_computing_structure_refinement 'SHELXL97 (Sheldrick, 1997)'
_computing_structure_solution 'SHELXS97 (Sheldrick, 1997)'
_diffrn_ambient_temperature 298(2)
_diffrn_measured_fraction_theta_full .993
_diffrn_measured_fraction_theta_max .993
_diffrn_measurement_device_type 'Siemens P4'
_diffrn_measurement_method \w-2\q
_diffrn_radiation_monochromator graphite
_diffrn_radiation_source 'fine-focus sealed tube'
_diffrn_radiation_type MoK\a
_diffrn_radiation_wavelength .71073
_diffrn_reflns_av_R_equivalents .038
_diffrn_reflns_av_sigmaI/netI .0317
_diffrn_reflns_limit_h_max 10
_diffrn_reflns_limit_h_min -1
_diffrn_reflns_limit_k_max 1
_diffrn_reflns_limit_k_min -40
_diffrn_reflns_limit_l_max 13
_diffrn_reflns_limit_l_min -1
_diffrn_reflns_number 3859
_diffrn_reflns_theta_full 30.00
_diffrn_reflns_theta_max 30.00
_diffrn_reflns_theta_min 2.23
_diffrn_standards_decay_% 0
_diffrn_standards_interval_count 97
_diffrn_standards_number 3
_exptl_absorpt_coefficient_mu 1.704
_exptl_absorpt_correction_T_max .606
_exptl_absorpt_correction_T_min .580
_exptl_absorpt_correction_type empirical
_exptl_absorpt_process_details '\y scan (North et al., 1968)'
_exptl_crystal_colour Colorless
_exptl_crystal_density_diffrn 1.683
_exptl_crystal_density_method 'not measured'
_exptl_crystal_description 'Irregular block'
_exptl_crystal_F_000 1032
_exptl_crystal_size_max .70
_exptl_crystal_size_mid .56
_exptl_crystal_size_min .48
_refine_diff_density_max .43
_refine_diff_density_min -.61
_refine_ls_extinction_coef .0134(5)
_refine_ls_extinction_method SHELXL97
_refine_ls_goodness_of_fit_ref 1.049
_refine_ls_hydrogen_treatment mixed
_refine_ls_matrix_type full
_refine_ls_number_parameters 118
_refine_ls_number_reflns 2964
_refine_ls_number_restraints 0
_refine_ls_restrained_S_all 1.049
_refine_ls_R_factor_all .035
_refine_ls_R_factor_gt .027
_refine_ls_shift/su_max .001
_refine_ls_shift/su_mean .000
_refine_ls_structure_factor_coef Fsqd
_refine_ls_weighting_details 'calc w = 1/[\s^2^(Fo^2^)+(0.0360P)^2^] where P = (Fo^2^+2Fc^2^)/3'
_refine_ls_weighting_scheme calc
_refine_ls_wR_factor_ref .073
_reflns_number_gt 2457
_reflns_number_total 2964
_reflns_threshold_expression I>2\s(I)
_cod_data_source_file qb0183.cif
_cod_data_source_block I
_cod_depositor_comments
;
The following automatic conversions were performed:
'_symmetry_cell_setting' value 'Orthorhombic' changed to 'orthorhombic'
according to '/home/saulius/struct/CIF-dictionaries/cif_core.dic'
dictionary named 'cif_core.dic' version 2.4.1 from 2010-06-29.

Automatic conversion script
Id: cif_fix_enum 1527 2010-12-29 10:47:43Z saulius 

The following automatic conversions were performed:

'_symmetry_cell_setting' value 'Orthorhombic' changed to
'orthorhombic' according to
/home/saulius/struct/CIF-dictionaries/cif_core.dic dictionary named
'cif_core.dic' version 2.4.1 from
2010-06-29.

'_exptl_absorpt_correction_type' value 'Empirical'
changed to 'empirical' according to
/home/saulius/struct/CIF-dictionaries/cif_core.dic dictionary named
'cif_core.dic' version 2.4.1 from 2010-06-29.

Automatic conversion script
Id: cif_fix_values 1715 2011-07-08 13:25:40Z adriana 
;
_cod_database_code 2010764
_cod_database_fobs_code 2010764

loop_
_symmetry_equiv_pos_as_xyz
'x, y, z'
'-x+1/2, -y, z+1/2'
'-x, y+1/2, -z'
'x+1/2, -y+1/2, -z+1/2'
'-x, -y, -z'
'x-1/2, y, -z-1/2'
'x, -y-1/2, z'
'-x-1/2, y-1/2, z-1/2'

loop_
_atom_site_label
_atom_site_fract_x
_atom_site_fract_y
_atom_site_fract_z
_atom_site_U_iso_or_equiv
_atom_site_adp_type
_atom_site_calc_flag
_atom_site_refinement_flags
_atom_site_occupancy
_atom_site_disorder_assembly
_atom_site_disorder_group
_atom_site_type_symbol
Sn1 .16118(3) .7500 .45628(2) .03620(10) Uani d S 1 . . Sn
S1 .39219(9) .69254(2) .54773(6) .0478(2) Uani d . 1 . . S
S2 .08077(8) .64808(2) .39708(7) .0509(2) Uani d . 1 . . S
O1 .5856(3) .55210(10) .6934(2) .0626(5) Uani d . 1 . . O
O2 .2683(3) .51860(10) .5909(2) .0465(4) Uani d . 1 . . O
N1 .3998(2) .60600(10) .4565(2) .0340(3) Uani d . 1 . . N
C1 .2148(5) .7500 .2393(3) .0486(7) Uani d S 1 . . C
C2 -.0670(6) .7500 .5942(4) .0583(9) Uani d S 1 . . C
C3 .2958(3) .64440(7) .4648(2) .0358(4) Uani d . 1 . . C
C4 .5955(3) .60631(8) .4991(3) .0438(5) Uani d . 1 . . C
C5 .6261(3) .59845(9) .6520(3) .0499(5) Uani d . 1 . . C
C6 .3297(3) .56431(7) .3850(2) .0407(4) Uani d . 1 . . C
C7 .1901(3) .53671(8) .4666(2) .0440(5) Uani d . 1 . . C
H1 .478(5) .5439(13) .658(3) .080(10) Uiso d . 1 . . H
H2 .206(4) .5282(12) .647(3) .060(10) Uiso d . 1 . . H
H1a .3456 .7500 .2238 .073 Uiso d SR 1 . . H
H1b .1615 .7772 .1981 .073 Uiso d PR .50 . . H
H1c .1615 .7227 .1981 .073 Uiso d PR .50 . . H
H2a -.0234 .7500 .6883 .087 Uiso d SR 1 . . H
H2b -.1405 .7227 .5783 .087 Uiso d PR .50 . . H
H2c -.1405 .7772 .5783 .087 Uiso d PR .50 . . H
H4a .6489 .6361 .4737 .066 Uiso d R 1 . . H
H4b .6606 .5824 .4476 .066 Uiso d R 1 . . H
H5a .7538 .6053 .6742 .075 Uiso d R 1 . . H
H5b .5493 .6198 .7042 .075 Uiso d R 1 . . H
H6a .4331 .5442 .3632 .061 Uiso d R 1 . . H
H6b .2741 .5738 .2979 .061 Uiso d R 1 . . H
H7a .0865 .5566 .4897 .066 Uiso d R 1 . . H
H7b .1446 .5113 .4101 .066 Uiso d R 1 . . H

loop_
_atom_site_aniso_label
_atom_site_aniso_U_11
_atom_site_aniso_U_22
_atom_site_aniso_U_33
_atom_site_aniso_U_12
_atom_site_aniso_U_13
_atom_site_aniso_U_23
Sn1 .03820(10) .03650(10) .03390(10) .000 -.00290(10) .000
S1 .0556(3) .0313(2) .0565(3) -.0003(2) -.0234(3) -.0020(2)
S2 .0430(3) .0411(3) .0685(4) .0005(2) -.0179(3) -.0022(2)
O1 .0720(10) .0570(10) .0590(10) .0000(10) -.0250(10) .0130(10)
O2 .0560(10) .0410(10) .0430(10) .0030(10) .0090(10) .0020(10)
N1 .0360(10) .0330(10) .0330(10) -.0010(10) .0010(10) .0020(10)
C1 .042(2) .068(2) .0360(10) .000 .0000(10) .000
C2 .062(2) .067(2) .046(2) .000 .011(2) .000
C3 .0420(10) .0310(10) .0350(10) -.0030(10) -.0030(10) .0020(10)
C4 .0340(10) .0480(10) .0490(10) .0020(10) .0020(10) .0040(10)
C5 .0490(10) .0490(10) .0520(10) .0030(10) -.0150(10) .0000(10)
C6 .0540(10) .0340(10) .0350(10) -.0020(10) .0030(10) -.0050(10)
C7 .0500(10) .0360(10) .0460(10) -.0050(10) .0000(10) -.0010(10)

loop_
_atom_type_symbol
_atom_type_description
_atom_type_scat_dispersion_real
_atom_type_scat_dispersion_imag
_atom_type_scat_source
C C .0033 .0016 'International Tables Vol C Tables 4.2.6.8 and 6.1.1.4'
H H .0000 .0000 'International Tables Vol C Tables 4.2.6.8 and 6.1.1.4'
N N .0061 .0033 'International Tables Vol C Tables 4.2.6.8 and 6.1.1.4'
O O .0106 .0060 'International Tables Vol C Tables 4.2.6.8 and 6.1.1.4'
S S .1246 .1234 'International Tables Vol C Tables 4.2.6.8 and 6.1.1.4'
Sn Sn -.6537 1.4246 'International Tables Vol C Tables 4.2.6.8 and 6.1.1.4'

loop_
_geom_angle_atom_site_label_1
_geom_angle_atom_site_label_2
_geom_angle_atom_site_label_3
_geom_angle_site_symmetry_3
_geom_angle
C1 Sn1 C2 . 139.3(2)
C1 Sn1 S1 . 102.90(10)
C1 Sn1 S1 7_575 102.90(10)
C2 Sn1 S1 . 107.50(10)
C2 Sn1 S1 7_575 107.50(10)
S1 Sn1 S1 7_575 82.30(10)
C3 S1 Sn1 . 95.40(10)
C3 N1 C6 . 120.3(2)
C3 N1 C4 . 121.2(2)
C6 N1 C4 . 117.9(2)
N1 C3 S2 . 123.1(2)
N1 C3 S1 . 117.2(2)
S2 C3 S1 . 119.70(10)
N1 C4 C5 . 114.3(2)
O1 C5 C4 . 112.6(2)
N1 C6 C7 . 114.6(2)
O2 C7 C6 . 111.4(2)
Sn1 C1 H1a . 109.5
Sn1 C1 H1b . 109.5
H1a C1 H1b . 109.5
Sn1 C1 H1c . 109.5
H1a C1 H1c . 109.5
H1b C1 H1c . 109.5
Sn1 C2 H2a . 109.5
Sn1 C2 H2b . 109.5
H2a C2 H2b . 109.5
Sn1 C2 H2c . 109.5
H2a C2 H2c . 109.5
H2b C2 H2c . 109.5
N1 C4 H4a . 108.6
C5 C4 H4a . 108.7
N1 C4 H4b . 108.7
C5 C4 H4b . 108.7
H4a C4 H4b . 107.6
O1 C5 H5a . 108.9
C4 C5 H5a . 109.0
O1 C5 H5b . 109.2
C4 C5 H5b . 109.1
H5a C5 H5b . 107.8
N1 C6 H6a . 108.6
C7 C6 H6a . 108.5
N1 C6 H6b . 108.6
C7 C6 H6b . 108.7
H6a C6 H6b . 107.6
O2 C7 H7a . 109.3
C6 C7 H7a . 109.3
O2 C7 H7b . 109.4
C6 C7 H7b . 109.4
H7a C7 H7b . 108.0

loop_
_geom_bond_atom_site_label_1
_geom_bond_atom_site_label_2
_geom_bond_site_symmetry_2
_geom_bond_distance
_geom_bond_publ_flag
Sn1 C1 . 2.126(3) ?
Sn1 C2 . 2.122(4) ?
Sn1 S1 . 2.5127(6) ?
Sn1 S1 7_575 2.5127(6) ?
Sn1 S2 . 3.0427(6) ?
S1 C3 . 1.744(2) ?
S2 C3 . 1.694(2) ?
O1 C5 . 1.423(3) ?
O2 C7 . 1.423(3) ?
N1 C3 . 1.341(3) ?
N1 C4 . 1.477(3) ?
N1 C6 . 1.472(3) ?
C4 C5 . 1.507(3) ?
C6 C7 . 1.507(3) ?
O1 H1 . .88(4) ?
C1 H1a . .9600 ?
C1 H1b . .9599 ?
C1 H1c . .9599 ?
C2 H2a . .9600 ?
C2 H2b . .9599 ?
C2 H2c . .9599 ?
C4 H4a . .9701 ?
C4 H4b . .9700 ?
C5 H5a . .9701 ?
C5 H5b . .9700 ?
C6 H6a . .9699 ?
C6 H6b . .9700 ?
C7 H7a . .9699 ?
C7 H7b . .9701 ?

loop_
_geom_hbond_atom_site_label_D
_geom_hbond_atom_site_label_H
_geom_hbond_atom_site_label_A
_geom_hbond_site_symmetry_A
_geom_hbond_distance_DH
_geom_hbond_distance_HA
_geom_hbond_distance_DA
_geom_hbond_angle_DHA
O1 H1 O2 1_555 .88(4) 1.81(4) 2.683(3) 172(4)
O2 H2 O1 6_557 .76(4) 1.90(3) 2.646(3) 170(3)
